data_2014520
loop_
_publ_author_name
'Shu-Mei Chen'
'Can-Zhong Lu'
'Ya-Qin Yu'
'Quan-Zheng Zhang'
'Xiang He'

_publ_section_title
<i>catena</i>-Poly[[heptakis(dimethylformamide-\k<i>O</i>)di-\m~4~-oxo-tetra-\m~3~-oxo-hexadeca-\m~2~-oxo-tetraoxolanthanum(III)octamolybdenum(IV)]-\m-sodium(I)]
_journal_issue 11
_journal_name_full 'Acta Crystallographica Section C'
_journal_page_first m549
_journal_page_last m550
_journal_paper_doi 10.1107/S010827010402147X
_journal_volume 60
_journal_year 2004
_chemical_formula_iupac '[Na La Mo8 O26 (C3 H7 N)7]'
_chemical_formula_moiety 'C21 H49 La Mo8 N7 Na O33'
_chemical_formula_sum 'C21 H49 La Mo8 N7 Na O33'
_chemical_formula_weight 1857.09
_chemical_name_systematic
;
catena-poly[[heptakis(dimethylformamide-\kO)di-\m~4~-oxo-tetra-\m~3~-oxo-
hexadeca-\m~2~-oxo-tetraoxolanthanum(III)octamolybdenum(IV)]-\m-sodium(I)]
;
_space_group_IT_number 14
_symmetry_cell_setting monoclinic
_symmetry_space_group_name_Hall '-P 2yn'
_symmetry_space_group_name_H-M 'P 1 21/n 1'
_atom_sites_solution_hydrogens geom
_atom_sites_solution_primary direct
_atom_sites_solution_secondary difmap
_audit_creation_method SHELXL-97
_cell_angle_alpha 90.00
_cell_angle_beta 92.098(3)
_cell_angle_gamma 90.00
_cell_formula_units_Z 4
_cell_length_a 9.4180(10)
_cell_length_b 22.4088(10)
_cell_length_c 23.7508(13)
_cell_measurement_reflns_used 12241
_cell_measurement_temperature 293(2)
_cell_measurement_theta_max 25.03
_cell_measurement_theta_min 1.82
_cell_volume 5009.2(6)
_computing_cell_refinement 'SMART and SAINT (Siemens,1994)'
_computing_data_collection 'SMART (Siemens, 1996)'
_computing_data_reduction 'XPREP in SHELXTL (Siemens, 1994) and SAINT?'
_computing_molecular_graphics SHELXTL
_computing_publication_material SHELXTL
_computing_structure_refinement SHELXTL
_computing_structure_solution SHELXTL
_diffrn_ambient_temperature 293(2)
_diffrn_measured_fraction_theta_full 0.993
_diffrn_measured_fraction_theta_max 0.993
_diffrn_measurement_device_type 'Bruker SMART P4'
_diffrn_measurement_method '\w scans'
_diffrn_radiation_monochromator graphite
_diffrn_radiation_source 'fine-focus sealed tube'
_diffrn_radiation_type MoK\a
_diffrn_radiation_wavelength 0.71073
_diffrn_reflns_av_R_equivalents 0.0374
_diffrn_reflns_av_sigmaI/netI 0.0430
_diffrn_reflns_limit_h_max 10
_diffrn_reflns_limit_h_min -11
_diffrn_reflns_limit_k_max 25
_diffrn_reflns_limit_k_min -26
_diffrn_reflns_limit_l_max 28
_diffrn_reflns_limit_l_min -25
_diffrn_reflns_number 29069
_diffrn_reflns_theta_full 25.03
_diffrn_reflns_theta_max 25.03
_diffrn_reflns_theta_min 1.82
_diffrn_standards_decay_% 0
_diffrn_standards_interval_count 0
_diffrn_standards_number 0
_exptl_absorpt_coefficient_mu 2.874
_exptl_absorpt_correction_T_max 0.795
_exptl_absorpt_correction_T_min 0.507
_exptl_absorpt_correction_type empirical
_exptl_absorpt_process_details '(SADABS; Sheldrick, 1996)'
_exptl_crystal_colour colorless
_exptl_crystal_density_diffrn 2.462
_exptl_crystal_density_method 'not measured'
_exptl_crystal_description prism
_exptl_crystal_F_000 3568
_exptl_crystal_size_max 0.2800
_exptl_crystal_size_mid 0.2000
_exptl_crystal_size_min 0.0800
_refine_diff_density_max 1.239
_refine_diff_density_min -0.863
_refine_ls_extinction_method none
_refine_ls_goodness_of_fit_ref 0.991
_refine_ls_hydrogen_treatment constr
_refine_ls_matrix_type full
_refine_ls_number_parameters 654
_refine_ls_number_reflns 8775
_refine_ls_number_restraints 0
_refine_ls_restrained_S_all 0.991
_refine_ls_R_factor_gt 0.0379
_refine_ls_shift/su_max 0.011
_refine_ls_shift/su_mean 0.000
_refine_ls_structure_factor_coef Fsqd
_refine_ls_weighting_details 'calc w=1/[\s^2^(Fo^2^)+(0.046P)^2^+34.1827P] where P=(Fo^2^+2Fc^2^)/3'
_refine_ls_weighting_scheme calc
_refine_ls_wR_factor_gt 0.0940
_refine_ls_wR_factor_ref 0.0968
_reflns_number_gt 8115
_reflns_number_total 8775
_reflns_threshold_expression I>2\s(I)
_cod_data_source_file ob1198.cif
_cod_data_source_block I
_cod_depositor_comments
;
The following automatic conversions were performed:
'_symmetry_cell_setting' value 'Monoclinic' changed to 'monoclinic'
according to '/home/saulius/struct/CIF-dictionaries/cif_core.dic'
dictionary named 'cif_core.dic' version 2.4.1 from 2010-06-29.

Automatic conversion script
Id: cif_fix_enum 1527 2010-12-29 10:47:43Z saulius 

The following automatic conversions were performed:

'_symmetry_cell_setting' value 'Monoclinic' changed to 'monoclinic'
according to /home/saulius/struct/CIF-dictionaries/cif_core.dic
dictionary named 'cif_core.dic' version 2.4.1 from 2010-06-29.

Automatic conversion script
Id: cif_fix_values 1715 2011-07-08 13:25:40Z adriana 
;
_cod_original_sg_symbol_H-M 'P 21/n'
_cod_database_code 2014520

loop_
_symmetry_equiv_pos_as_xyz
'x, y, z'
'-x+1/2, y+1/2, -z+1/2'
'-x, -y, -z'
'x-1/2, -y-1/2, z-1/2'

loop_
_atom_site_label
_atom_site_fract_x
_atom_site_fract_y
_atom_site_fract_z
_atom_site_U_iso_or_equiv
_atom_site_adp_type
_atom_site_calc_flag
_atom_site_refinement_flags
_atom_site_occupancy
_atom_site_disorder_assembly
_atom_site_disorder_group
_atom_site_type_symbol
La1 0.50502(3) 0.763587(14) 0.051399(13) 0.01294(9) Uani d . 1 . . La
Mo1 0.37412(5) 0.62786(2) 0.28401(2) 0.01263(11) Uani d . 1 . . Mo
Mo2 0.25046(5) 0.48938(2) 0.15207(2) 0.01715(12) Uani d . 1 . . Mo
Mo3 0.31467(5) 0.63049(2) 0.15027(2) 0.01366(11) Uani d . 1 . . Mo
Mo4 0.64368(5) 0.53271(2) 0.33429(2) 0.01661(12) Uani d . 1 . . Mo
Mo5 0.31451(5) 0.48623(2) 0.28789(2) 0.01605(12) Uani d . 1 . . Mo
Mo6 0.70535(5) 0.67458(2) 0.33079(2) 0.01464(12) Uani d . 1 . . Mo
Mo7 0.58226(5) 0.53361(2) 0.19953(2) 0.01401(12) Uani d . 1 . . Mo
Mo8 0.64550(5) 0.67367(2) 0.196852(19) 0.01254(11) Uani d . 1 . . Mo
Na1 0.9806(2) 0.58206(11) 0.24341(10) 0.0256(5) Uani d . 1 . . Na
O1 0.0815(4) 0.51013(19) 0.16817(18) 0.0228(9) Uani d . 1 . . O
O2 0.3407(5) 0.4317(2) 0.33707(19) 0.0269(10) Uani d . 1 . . O
O3 0.2278(5) 0.4367(2) 0.10102(19) 0.0296(10) Uani d . 1 . . O
O4 0.6095(4) 0.72743(18) 0.14703(16) 0.0199(9) Uani d . 1 . . O
O5 0.5520(4) 0.48882(17) 0.26826(17) 0.0178(8) Uani d . 1 . . O
O6 0.1433(4) 0.51003(19) 0.29560(17) 0.0211(9) Uani d . 1 . . O
O7 0.8171(4) 0.65287(19) 0.18888(16) 0.0184(8) Uani d . 1 . . O
O8 0.7576(4) 0.52069(19) 0.19021(18) 0.0224(9) Uani d . 1 . . O
O9 0.6589(4) 0.60582(18) 0.37452(16) 0.0166(8) Uani d . 1 . . O
O10 0.6267(5) 0.4832(2) 0.3874(2) 0.0310(11) Uani d . 1 . . O
O11 0.8140(4) 0.52470(19) 0.31357(18) 0.0242(9) Uani d . 1 . . O
O12 0.4904(4) 0.48529(18) 0.15301(17) 0.0207(9) Uani d . 1 . . O
O13 0.5535(4) 0.60584(17) 0.15500(16) 0.0154(8) Uani d . 1 . . O
O14 0.7253(4) 0.72979(19) 0.37966(17) 0.0224(9) Uani d . 1 . . O
O15 0.1978(4) 0.63906(18) 0.29305(17) 0.0196(9) Uani d . 1 . . O
O16 0.6064(4) 0.60317(17) 0.26185(16) 0.0139(8) Uani d . 1 . . O
O17 0.1431(4) 0.64012(19) 0.16792(17) 0.0205(9) Uani d . 1 . . O
O18 0.3508(4) 0.56095(17) 0.21963(16) 0.0136(8) Uani d . 1 . . O
O19 0.3477(4) 0.68322(18) 0.09928(17) 0.0200(9) Uani d . 1 . . O
O20 0.4036(4) 0.67378(16) 0.21563(15) 0.0131(8) Uani d . 1 . . O
O21 0.8750(4) 0.65414(19) 0.31509(16) 0.0194(9) Uani d . 1 . . O
O22 0.4642(4) 0.67801(18) 0.32975(16) 0.0172(8) Uani d . 1 . . O
O23 0.4073(4) 0.55619(18) 0.32886(16) 0.0173(8) Uani d . 1 . . O
O24 0.2959(4) 0.44334(17) 0.21931(17) 0.0182(8) Uani d . 1 . . O
O25 0.6619(4) 0.71967(17) 0.26300(16) 0.0155(8) Uani d . 1 . . O
O26 0.2982(4) 0.55951(18) 0.10862(16) 0.0176(8) Uani d . 1 . . O
O27 0.2524(4) 0.78793(19) 0.02508(18) 0.0221(9) Uani d . 1 . . O
O28 0.6809(5) 0.6773(2) 0.04240(18) 0.0258(10) Uani d . 1 . . O
O29 0.4045(4) 0.6874(2) -0.01967(17) 0.0241(9) Uani d . 1 . . O
O30 0.4110(4) 0.8235(2) 0.13172(17) 0.0233(9) Uani d . 1 . . O
O31 0.4970(4) 0.87486(19) 0.02539(19) 0.0251(10) Uani d . 1 . . O
O32 0.6139(5) 0.7794(2) -0.04065(17) 0.0235(9) Uani d . 1 . . O
O34 0.7393(4) 0.81257(19) 0.07944(17) 0.0204(9) Uani d . 1 . . O
N1 0.0672(5) 0.8513(2) 0.0098(2) 0.0208(11) Uani d . 1 . . N
N2 0.7558(7) 0.5814(3) 0.0429(2) 0.0365(15) Uani d . 1 . . N
N3 0.4848(5) 0.8621(2) 0.21619(19) 0.0163(10) Uani d . 1 . . N
N4 0.6454(5) 0.7349(2) -0.1252(2) 0.0208(11) Uani d . 1 . . N
N5 0.9231(5) 0.8022(2) 0.1432(2) 0.0242(11) Uani d . 1 . . N
N6 0.2386(5) 0.6396(2) -0.0742(2) 0.0231(11) Uani d . 1 . . N
N7 0.5986(5) 0.9418(2) -0.0320(2) 0.0229(11) Uani d . 1 . . N
C1 0.7190(12) 0.5188(4) 0.0322(4) 0.066(3) Uani d . 1 . . C
H1A 0.6202 0.5158 0.0211 0.099 Uiso calc R 1 . . H
H1B 0.7372 0.4959 0.0659 0.099 Uiso calc R 1 . . H
H1C 0.7755 0.5035 0.0026 0.099 Uiso calc R 1 . . H
C2 0.9000(9) 0.5950(4) 0.0642(4) 0.051(2) Uani d . 1 . . C
H2A 0.9068 0.6366 0.0733 0.076 Uiso calc R 1 . . H
H2B 0.9665 0.5855 0.0358 0.076 Uiso calc R 1 . . H
H2C 0.9212 0.5717 0.0973 0.076 Uiso calc R 1 . . H
C3 0.5059(9) 0.9290(4) -0.0798(3) 0.044(2) Uani d . 1 . . C
H3A 0.4308 0.9032 -0.0686 0.066 Uiso calc R 1 . . H
H3B 0.5588 0.9097 -0.1085 0.066 Uiso calc R 1 . . H
H3C 0.4661 0.9655 -0.0945 0.066 Uiso calc R 1 . . H
C4 0.0051(7) 0.9090(3) 0.0217(3) 0.0362(17) Uani d . 1 . . C
H4A 0.0583 0.9277 0.0521 0.054 Uiso calc R 1 . . H
H4B -0.0916 0.9037 0.0322 0.054 Uiso calc R 1 . . H
H4C 0.0075 0.9337 -0.0112 0.054 Uiso calc R 1 . . H
C5 0.3351(8) 0.6291(3) -0.1192(3) 0.0358(17) Uani d . 1 . . C
H5A 0.4313 0.6310 -0.1045 0.054 Uiso calc R 1 . . H
H5B 0.3207 0.6589 -0.1479 0.054 Uiso calc R 1 . . H
H5C 0.3174 0.5902 -0.1351 0.054 Uiso calc R 1 . . H
C6 0.8649(8) 0.8446(3) 0.1830(3) 0.0367(17) Uani d . 1 . . C
H6A 0.8008 0.8713 0.1633 0.055 Uiso calc R 1 . . H
H6B 0.9410 0.8671 0.2007 0.055 Uiso calc R 1 . . H
H6C 0.8148 0.8233 0.2112 0.055 Uiso calc R 1 . . H
C7 0.0886(7) 0.6255(3) -0.0866(3) 0.0368(17) Uani d . 1 . . C
H7A 0.0350 0.6324 -0.0536 0.055 Uiso calc R 1 . . H
H7B 0.0799 0.5844 -0.0976 0.055 Uiso calc R 1 . . H
H7C 0.0527 0.6505 -0.1167 0.055 Uiso calc R 1 . . H
C8 0.5887(6) 0.9129(3) 0.0158(3) 0.0203(13) Uani d . 1 . . C
H8A 0.6552 0.9216 0.0445 0.024 Uiso calc R 1 . . H
C9 0.7809(7) 0.7086(3) -0.1073(3) 0.0276(14) Uani d . 1 . . C
H9A 0.7909 0.7098 -0.0670 0.041 Uiso calc R 1 . . H
H9B 0.8568 0.7307 -0.1233 0.041 Uiso calc R 1 . . H
H9C 0.7843 0.6679 -0.1198 0.041 Uiso calc R 1 . . H
C10 -0.0099(6) 0.8145(3) -0.0310(3) 0.0269(15) Uani d . 1 . . C
H10A 0.0382 0.7770 -0.0348 0.040 Uiso calc R 1 . . H
H10B -0.0146 0.8345 -0.0668 0.040 Uiso calc R 1 . . H
H10C -0.1044 0.8076 -0.0186 0.040 Uiso calc R 1 . . H
C11 0.7072(7) 0.9873(3) -0.0392(3) 0.0319(16) Uani d . 1 . . C
H11A 0.7539 0.9957 -0.0035 0.048 Uiso calc R 1 . . H
H11B 0.6636 1.0231 -0.0539 0.048 Uiso calc R 1 . . H
H11C 0.7756 0.9731 -0.0651 0.048 Uiso calc R 1 . . H
C12 0.2808(7) 0.6697(3) -0.0295(3) 0.0235(13) Uani d . 1 . . C
H12A 0.2134 0.6786 -0.0031 0.028 Uiso calc R 1 . . H
C13 0.8526(6) 0.7890(3) 0.0971(2) 0.0220(13) Uani d . 1 . . C
H13A 0.8898 0.7589 0.0750 0.026 Uiso calc R 1 . . H
C14 1.0577(7) 0.7751(3) 0.1596(3) 0.0342(16) Uani d . 1 . . C
H14A 1.0812 0.7452 0.1325 0.051 Uiso calc R 1 . . H
H14B 1.0508 0.7569 0.1960 0.051 Uiso calc R 1 . . H
H14C 1.1305 0.8051 0.1612 0.051 Uiso calc R 1 . . H
C15 0.5684(7) 0.9061(3) 0.2482(3) 0.0242(13) Uani d . 1 . . C
H15A 0.6118 0.9332 0.2227 0.036 Uiso calc R 1 . . H
H15B 0.6409 0.8861 0.2706 0.036 Uiso calc R 1 . . H
H15C 0.5075 0.9279 0.2724 0.036 Uiso calc R 1 . . H
C16 0.6617(8) 0.6236(3) 0.0350(3) 0.0334(16) Uani d . 1 . . C
H16A 0.5712 0.6118 0.0227 0.040 Uiso calc R 1 . . H
C17 0.4069(7) 0.8192(3) 0.2492(3) 0.0254(14) Uani d . 1 . . C
H17A 0.3605 0.7908 0.2245 0.038 Uiso calc R 1 . . H
H17B 0.3372 0.8397 0.2704 0.038 Uiso calc R 1 . . H
H17C 0.4718 0.7986 0.2746 0.038 Uiso calc R 1 . . H
C18 0.5740(6) 0.7675(3) -0.0902(2) 0.0221(13) Uani d . 1 . . C
H18A 0.4871 0.7829 -0.1031 0.027 Uiso calc R 1 . . H
C19 0.1897(6) 0.8363(3) 0.0339(3) 0.0203(12) Uani d . 1 . . C
H19A 0.2326 0.8631 0.0591 0.024 Uiso calc R 1 . . H
C20 0.5965(7) 0.7252(3) -0.1829(3) 0.0306(15) Uani d . 1 . . C
H20A 0.5062 0.7444 -0.1893 0.046 Uiso calc R 1 . . H
H20B 0.5868 0.6832 -0.1897 0.046 Uiso calc R 1 . . H
H20C 0.6641 0.7417 -0.2078 0.046 Uiso calc R 1 . . H
C21 0.4796(6) 0.8606(3) 0.1616(2) 0.0218(13) Uani d . 1 . . C
H21A 0.5311 0.8895 0.1430 0.026 Uiso calc R 1 . . H

loop_
_atom_site_aniso_label
_atom_site_aniso_U_11
_atom_site_aniso_U_22
_atom_site_aniso_U_33
_atom_site_aniso_U_12
_atom_site_aniso_U_13
_atom_site_aniso_U_23
La1 0.01295(16) 0.01314(16) 0.01263(16) -0.00067(12) -0.00078(12) 0.00088(12)
Mo1 0.0089(2) 0.0134(2) 0.0156(2) 0.00081(18) 0.00178(17) -0.00064(18)
Mo2 0.0154(3) 0.0144(3) 0.0217(3) -0.00443(19) 0.0005(2) -0.00126(19)
Mo3 0.0109(2) 0.0138(2) 0.0162(2) -0.00208(18) -0.00123(18) 0.00226(18)
Mo4 0.0124(2) 0.0161(3) 0.0212(3) -0.00006(19) -0.00218(19) 0.0038(2)
Mo5 0.0123(2) 0.0151(3) 0.0207(3) -0.00246(19) 0.00079(19) 0.00400(19)
Mo6 0.0118(2) 0.0173(3) 0.0148(2) -0.00178(19) 0.00051(18) -0.00103(18)
Mo7 0.0105(2) 0.0125(2) 0.0193(3) 0.00077(18) 0.00347(18) -0.00108(18)
Mo8 0.0099(2) 0.0139(2) 0.0138(2) -0.00226(18) 0.00023(17) 0.00247(18)
Na1 0.0195(12) 0.0268(14) 0.0305(14) 0.0038(10) 0.0006(10) 0.0038(11)
O1 0.016(2) 0.022(2) 0.030(2) -0.0044(17) -0.0025(17) 0.0069(18)
O2 0.025(2) 0.025(2) 0.030(2) -0.0051(19) -0.0035(19) 0.0104(19)
O3 0.033(3) 0.023(2) 0.033(3) -0.010(2) 0.002(2) -0.010(2)
O4 0.022(2) 0.019(2) 0.018(2) -0.0063(17) -0.0024(16) 0.0034(16)
O5 0.018(2) 0.0092(19) 0.026(2) -0.0003(16) 0.0013(17) -0.0003(16)
O6 0.014(2) 0.026(2) 0.023(2) -0.0019(17) 0.0021(16) -0.0005(18)
O7 0.0122(19) 0.024(2) 0.019(2) -0.0013(17) 0.0015(15) -0.0005(17)
O8 0.013(2) 0.020(2) 0.034(2) 0.0030(17) 0.0057(17) -0.0009(18)
O9 0.015(2) 0.019(2) 0.015(2) -0.0022(16) -0.0003(15) 0.0010(16)
O10 0.031(3) 0.026(3) 0.035(3) -0.005(2) -0.006(2) 0.011(2)
O11 0.017(2) 0.023(2) 0.032(2) 0.0028(18) -0.0032(18) -0.0023(19)
O12 0.019(2) 0.019(2) 0.024(2) 0.0008(17) 0.0028(17) -0.0048(17)
O13 0.0147(19) 0.015(2) 0.0164(19) -0.0027(16) 0.0029(15) 0.0005(15)
O14 0.019(2) 0.027(2) 0.021(2) -0.0085(18) 0.0018(17) -0.0054(18)
O15 0.011(2) 0.021(2) 0.026(2) -0.0010(16) 0.0027(16) -0.0028(17)
O16 0.0098(18) 0.0118(19) 0.020(2) 0.0018(15) 0.0020(15) 0.0012(15)
O17 0.013(2) 0.020(2) 0.028(2) -0.0005(17) -0.0031(16) 0.0027(17)
O18 0.0113(19) 0.0106(19) 0.019(2) -0.0005(15) 0.0014(15) 0.0003(15)
O19 0.018(2) 0.019(2) 0.023(2) -0.0058(17) -0.0049(16) 0.0065(17)
O20 0.0109(19) 0.0112(19) 0.0173(19) 0.0014(15) 0.0027(15) 0.0008(15)
O21 0.012(2) 0.025(2) 0.020(2) -0.0030(17) 0.0008(16) 0.0033(17)
O22 0.017(2) 0.018(2) 0.017(2) 0.0017(16) 0.0033(16) -0.0032(16)
O23 0.014(2) 0.018(2) 0.020(2) -0.0020(16) 0.0013(16) 0.0019(16)
O24 0.018(2) 0.012(2) 0.024(2) -0.0038(16) -0.0035(16) -0.0007(16)
O25 0.0129(19) 0.014(2) 0.019(2) -0.0030(15) -0.0042(15) 0.0012(15)
O26 0.017(2) 0.017(2) 0.018(2) -0.0058(16) -0.0004(16) -0.0019(16)
O27 0.017(2) 0.020(2) 0.028(2) 0.0031(17) -0.0056(17) -0.0003(18)
O28 0.028(2) 0.024(2) 0.025(2) 0.0124(19) -0.0013(18) -0.0016(18)
O29 0.022(2) 0.027(2) 0.023(2) 0.0006(19) -0.0047(17) -0.0055(18)
O30 0.020(2) 0.031(3) 0.019(2) 0.0002(19) -0.0001(17) -0.0032(18)
O31 0.024(2) 0.016(2) 0.036(3) -0.0009(18) 0.0075(19) 0.0057(18)
O32 0.026(2) 0.027(2) 0.017(2) -0.0020(19) 0.0028(17) -0.0021(17)
O34 0.013(2) 0.024(2) 0.024(2) -0.0060(17) -0.0039(16) 0.0062(17)
N1 0.017(3) 0.022(3) 0.023(3) 0.001(2) 0.003(2) 0.004(2)
N2 0.056(4) 0.026(3) 0.028(3) 0.021(3) 0.007(3) 0.007(2)
N3 0.018(2) 0.015(2) 0.016(2) -0.003(2) 0.0019(19) 0.0009(19)
N4 0.023(3) 0.020(3) 0.019(3) 0.004(2) -0.001(2) -0.005(2)
N5 0.018(3) 0.025(3) 0.029(3) 0.000(2) -0.001(2) 0.005(2)
N6 0.021(3) 0.020(3) 0.028(3) 0.002(2) -0.006(2) -0.002(2)
N7 0.022(3) 0.022(3) 0.025(3) -0.002(2) 0.002(2) 0.005(2)
C1 0.105(8) 0.021(4) 0.072(7) 0.022(5) 0.003(6) 0.000(4)
C2 0.044(5) 0.063(6) 0.046(5) 0.027(4) 0.003(4) 0.005(4)
C3 0.048(5) 0.048(5) 0.035(4) -0.012(4) -0.016(3) 0.012(4)
C4 0.024(4) 0.026(4) 0.058(5) 0.007(3) 0.004(3) -0.001(3)
C5 0.035(4) 0.036(4) 0.037(4) 0.005(3) -0.001(3) -0.015(3)
C6 0.033(4) 0.041(4) 0.036(4) 0.005(3) -0.002(3) -0.014(3)
C7 0.020(3) 0.041(4) 0.048(4) 0.000(3) -0.014(3) -0.011(3)
C8 0.015(3) 0.022(3) 0.023(3) 0.007(2) 0.000(2) 0.000(2)
C9 0.026(3) 0.026(4) 0.031(4) 0.004(3) -0.001(3) -0.004(3)
C10 0.017(3) 0.047(4) 0.016(3) 0.002(3) 0.000(2) -0.002(3)
C11 0.022(3) 0.028(4) 0.046(4) -0.002(3) 0.000(3) 0.014(3)
C12 0.024(3) 0.017(3) 0.029(3) 0.000(3) -0.003(3) -0.003(3)
C13 0.024(3) 0.024(3) 0.018(3) -0.007(3) 0.004(2) 0.008(2)
C14 0.022(3) 0.037(4) 0.043(4) 0.006(3) -0.011(3) 0.008(3)
C15 0.027(3) 0.022(3) 0.023(3) -0.002(3) -0.002(3) -0.002(3)
C16 0.049(4) 0.020(4) 0.030(4) 0.008(3) -0.006(3) 0.001(3)
C17 0.031(4) 0.024(3) 0.023(3) -0.002(3) 0.013(3) 0.000(3)
C18 0.017(3) 0.031(3) 0.019(3) 0.004(3) 0.002(2) 0.001(3)
C19 0.017(3) 0.021(3) 0.024(3) -0.004(2) 0.003(2) 0.002(2)
C20 0.030(4) 0.041(4) 0.021(3) 0.008(3) 0.002(3) -0.004(3)
C21 0.019(3) 0.025(3) 0.021(3) 0.001(3) 0.001(2) 0.002(3)

loop_
_atom_type_symbol
_atom_type_description
_atom_type_scat_dispersion_real
_atom_type_scat_dispersion_imag
_atom_type_scat_source
C C 0.0033 0.0016 'International Tables Vol C Tables 4.2.6.8 and 6.1.1.4'
H H 0.0000 0.0000 'International Tables Vol C Tables 4.2.6.8 and 6.1.1.4'
N N 0.0061 0.0033 'International Tables Vol C Tables 4.2.6.8 and 6.1.1.4'
O O 0.0106 0.0060 'International Tables Vol C Tables 4.2.6.8 and 6.1.1.4'
Mo Mo -1.6832 0.6857 'International Tables Vol C Tables 4.2.6.8 and 6.1.1.4'
La La -0.2871 2.4523 'International Tables Vol C Tables 4.2.6.8 and 6.1.1.4'
Na Na 0.0362 0.0249 'International Tables Vol C Tables 4.2.6.8 and 6.1.1.4'

loop_
_geom_angle_atom_site_label_1
_geom_angle_atom_site_label_2
_geom_angle_atom_site_label_3
_geom_angle_site_symmetry_1
_geom_angle_site_symmetry_3
_geom_angle
_geom_angle_publ_flag
O32 La1 O27 . . 99.75(14) no
O32 La1 O30 . . 139.60(14) no
O27 La1 O30 . . 73.45(13) no
O32 La1 O34 . . 77.58(13) no
O27 La1 O34 . . 141.64(14) no
O30 La1 O34 . . 84.09(14) no
O32 La1 O29 . . 70.59(14) no
O27 La1 O29 . . 69.77(14) no
O30 La1 O29 . . 136.31(14) no
O34 La1 O29 . . 139.55(14) no
O32 La1 O28 . . 75.16(14) no
O27 La1 O28 . . 139.23(14) no
O30 La1 O28 . . 135.39(14) no
O34 La1 O28 . . 77.81(14) no
O29 La1 O28 . . 70.50(14) no
O32 La1 O31 . . 70.01(14) no
O27 La1 O31 . . 73.06(14) no
O30 La1 O31 . . 69.95(14) no
O34 La1 O31 . . 70.13(14) no
O29 La1 O31 . . 118.81(14) no
O28 La1 O31 . . 136.57(14) no
O32 La1 O4 . . 131.90(14) yes
O27 La1 O4 . . 128.28(13) yes
O30 La1 O4 . . 68.46(13) yes
O34 La1 O4 . . 66.61(13) yes
O29 La1 O4 . . 119.53(13) yes
O28 La1 O4 . . 66.93(14) yes
O31 La1 O4 . . 121.65(14) yes
O32 La1 O19 . . 137.87(14) yes
O27 La1 O19 . . 73.14(13) yes
O30 La1 O19 . . 79.47(14) yes
O34 La1 O19 . . 133.28(13) yes
O29 La1 O19 . . 68.03(13) yes
O28 La1 O19 . . 83.97(14) yes
O31 La1 O19 . . 139.45(13) yes
O4 La1 O19 . . 66.68(12) yes
O15 Mo1 O22 . . 106.18(19) no
O15 Mo1 O23 . . 100.99(18) no
O22 Mo1 O23 . . 97.17(18) no
O15 Mo1 O20 . . 101.34(18) no
O22 Mo1 O20 . . 95.58(17) no
O23 Mo1 O20 . . 149.99(16) no
O15 Mo1 O18 . . 96.78(17) no
O22 Mo1 O18 . . 156.97(16) no
O23 Mo1 O18 . . 79.85(16) no
O20 Mo1 O18 . . 77.84(15) no
O15 Mo1 O16 . . 172.08(17) no
O22 Mo1 O16 . . 81.73(16) no
O23 Mo1 O16 . . 78.15(14) no
O20 Mo1 O16 . . 76.97(14) no
O18 Mo1 O16 . . 75.30(14) no
O15 Mo1 Mo3 . . 89.23(14) no
O22 Mo1 Mo3 . . 131.52(13) no
O23 Mo1 Mo3 . . 125.19(12) no
O20 Mo1 Mo3 . . 35.94(11) no
O18 Mo1 Mo3 . . 45.38(10) no
O16 Mo1 Mo3 . . 84.96(9) no
O3 Mo2 O1 . . 104.7(2) no
O3 Mo2 O24 . . 103.7(2) no
O1 Mo2 O24 . . 98.01(18) no
O3 Mo2 O26 . . 102.0(2) no
O1 Mo2 O26 . . 97.69(18) no
O24 Mo2 O26 . . 145.21(16) no
O3 Mo2 O12 . . 94.48(19) no
O1 Mo2 O12 . . 160.79(18) no
O24 Mo2 O12 . . 77.28(16) no
O26 Mo2 O12 . . 77.72(16) no
O3 Mo2 O18 . . 164.34(18) no
O1 Mo2 O18 . . 90.88(17) no
O24 Mo2 O18 . . 74.85(15) no
O26 Mo2 O18 . . 74.06(15) no
O12 Mo2 O18 . . 69.91(13) no
O17 Mo3 O19 . . 106.5(2) no
O17 Mo3 O26 . . 100.18(19) no
O19 Mo3 O26 . . 102.92(19) no
O17 Mo3 O20 . . 97.04(18) no
O19 Mo3 O20 . . 97.59(17) no
O26 Mo3 O20 . . 148.11(16) no
O17 Mo3 O18 . . 91.52(17) no
O19 Mo3 O18 . . 161.06(16) no
O26 Mo3 O18 . . 78.99(16) no
O20 Mo3 O18 . . 73.88(14) no
O17 Mo3 O13 . . 161.83(17) no
O19 Mo3 O13 . . 89.86(17) no
O26 Mo3 O13 . . 83.38(15) no
O20 Mo3 O13 . . 72.42(14) no
O18 Mo3 O13 . . 71.54(13) no
O17 Mo3 Mo1 . . 83.74(14) no
O19 Mo3 Mo1 . . 132.65(14) no
O26 Mo3 Mo1 . . 120.98(12) no
O20 Mo3 Mo1 . . 35.15(11) no
O18 Mo3 Mo1 . . 41.99(9) no
O13 Mo3 Mo1 . . 79.24(9) no
O10 Mo4 O11 . . 105.2(2) no
O10 Mo4 O9 . . 101.5(2) no
O11 Mo4 O9 . . 100.45(19) no
O10 Mo4 O5 . . 102.1(2) no
O11 Mo4 O5 . . 96.02(18) no
O9 Mo4 O5 . . 146.47(16) no
O10 Mo4 O23 . . 94.27(19) no
O11 Mo4 O23 . . 158.84(18) no
O9 Mo4 O23 . . 83.42(15) no
O5 Mo4 O23 . . 71.36(15) no
O10 Mo4 O16 . . 165.90(19) no
O11 Mo4 O16 . . 88.66(17) no
O9 Mo4 O16 . . 78.20(15) no
O5 Mo4 O16 . . 73.18(14) no
O23 Mo4 O16 . . 71.65(13) no
O2 Mo5 O6 . . 105.3(2) no
O2 Mo5 O24 . . 103.4(2) no
O6 Mo5 O24 . . 101.05(18) no
O2 Mo5 O23 . . 100.18(19) no
O6 Mo5 O23 . . 95.69(18) no
O24 Mo5 O23 . . 146.14(16) no
O2 Mo5 O5 . . 92.26(18) no
O6 Mo5 O5 . . 159.77(17) no
O24 Mo5 O5 . . 84.19(16) no
O23 Mo5 O5 . . 70.88(15) no
O2 Mo5 O18 . . 163.33(17) no
O6 Mo5 O18 . . 90.76(17) no
O24 Mo5 O18 . . 77.34(15) no
O23 Mo5 O18 . . 73.18(14) no
O5 Mo5 O18 . . 71.17(13) no
O14 Mo6 O21 . . 105.2(2) no
O14 Mo6 O9 . . 103.67(18) no
O21 Mo6 O9 . . 97.80(18) no
O14 Mo6 O25 . . 101.70(19) no
O21 Mo6 O25 . . 97.43(18) no
O9 Mo6 O25 . . 145.69(16) no
O14 Mo6 O22 . . 93.90(17) no
O21 Mo6 O22 . . 160.92(17) no
O9 Mo6 O22 . . 77.61(15) no
O25 Mo6 O22 . . 77.99(15) no
O14 Mo6 O16 . . 163.84(17) no
O21 Mo6 O16 . . 90.86(16) no
O9 Mo6 O16 . . 75.43(15) no
O25 Mo6 O16 . . 73.78(14) no
O22 Mo6 O16 . . 70.06(13) no
O14 Mo6 Mo8 . . 133.73(15) no
O21 Mo6 Mo8 . . 85.08(13) no
O9 Mo6 Mo8 . . 119.76(12) no
O25 Mo6 Mo8 . . 32.15(12) no
O22 Mo6 Mo8 . . 81.39(10) no
O16 Mo6 Mo8 . . 44.33(9) no
O8 Mo7 O12 . . 105.8(2) no
O8 Mo7 O5 . . 101.20(19) no
O12 Mo7 O5 . . 97.24(18) no
O8 Mo7 O13 . . 100.81(18) no
O12 Mo7 O13 . . 96.63(18) no
O5 Mo7 O13 . . 149.61(16) no
O8 Mo7 O16 . . 97.71(17) no
O12 Mo7 O16 . . 156.46(16) no
O5 Mo7 O16 . . 79.17(15) no
O13 Mo7 O16 . . 77.35(15) no
O8 Mo7 O18 . . 172.92(17) no
O12 Mo7 O18 . . 81.25(16) no
O5 Mo7 O18 . . 78.28(15) no
O13 Mo7 O18 . . 77.30(14) no
O16 Mo7 O18 . . 75.23(13) no
O8 Mo7 Mo8 . . 88.97(14) no
O12 Mo7 Mo8 . . 133.03(14) no
O5 Mo7 Mo8 . . 123.81(12) no
O13 Mo7 Mo8 . . 36.39(11) no
O16 Mo7 Mo8 . . 44.64(10) no
O18 Mo7 Mo8 . . 85.54(9) no
O7 Mo8 O4 . . 106.3(2) no
O7 Mo8 O25 . . 101.20(18) no
O4 Mo8 O25 . . 101.52(18) no
O7 Mo8 O13 . . 97.64(18) no
O4 Mo8 O13 . . 96.89(17) no
O25 Mo8 O13 . . 148.65(16) no
O7 Mo8 O16 . . 93.68(16) no
O4 Mo8 O16 . . 159.16(17) no
O25 Mo8 O16 . . 79.75(15) no
O13 Mo8 O16 . . 74.21(15) no
O7 Mo8 O20 . . 163.57(17) no
O4 Mo8 O20 . . 87.78(17) no
O25 Mo8 O20 . . 83.73(15) no
O13 Mo8 O20 . . 71.79(14) no
O16 Mo8 O20 . . 71.60(13) no
O7 Mo8 Mo7 . . 84.92(14) no
O4 Mo8 Mo7 . . 132.20(13) no
O25 Mo8 Mo7 . . 122.09(12) no
O13 Mo8 Mo7 . . 35.35(11) no
O16 Mo8 Mo7 . . 42.35(10) no
O20 Mo8 Mo7 . . 79.25(9) no
O7 Mo8 Mo6 . . 88.79(13) no
O4 Mo8 Mo6 . . 134.66(14) no
O25 Mo8 Mo6 . . 33.14(12) no
O13 Mo8 Mo6 . . 123.74(11) no
O16 Mo8 Mo6 . . 49.56(10) no
O20 Mo8 Mo6 . . 87.02(9) no
Mo7 Mo8 Mo6 . . 90.720(16) no
O6 Na1 O7 1_655 . 178.63(17) no
O6 Na1 O21 1_655 . 108.63(16) no
O7 Na1 O21 . . 72.70(14) yes
O6 Na1 O1 1_655 1_655 73.22(14) no
O7 Na1 O1 . 1_655 105.45(15) no
O21 Na1 O1 . 1_655 178.10(17) no
O6 Na1 O15 1_655 1_655 69.18(14) no
O7 Na1 O15 . 1_655 111.73(16) no
O21 Na1 O15 . 1_655 73.39(14) no
O1 Na1 O15 1_655 1_655 107.91(15) no
O6 Na1 O11 1_655 . 75.19(14) no
O7 Na1 O11 . . 105.15(15) yes
O21 Na1 O11 . . 68.76(14) yes
O1 Na1 O11 1_655 . 111.59(16) no
O15 Na1 O11 1_655 . 114.65(16) no
O6 Na1 O17 1_655 1_655 106.43(15) no
O7 Na1 O17 . 1_655 73.19(14) no
O21 Na1 O17 . 1_655 112.03(15) no
O1 Na1 O17 1_655 1_655 67.53(14) no
O15 Na1 O17 1_655 1_655 67.69(13) no
O11 Na1 O17 . 1_655 177.61(16) no
O6 Na1 O8 1_655 . 110.05(16) no
O7 Na1 O8 . . 69.03(14) yes
O21 Na1 O8 . . 107.92(14) yes
O1 Na1 O8 1_655 . 70.79(14) yes
O15 Na1 O8 1_655 . 178.68(16) yes
O11 Na1 O8 . . 65.92(14) yes
O17 Na1 O8 1_655 . 111.74(15) yes
Mo2 O1 Na1 . 1_455 133.2(2) no
Mo8 O4 La1 . . 152.9(2) no
Mo7 O5 Mo4 . . 109.19(18) no
Mo7 O5 Mo5 . . 110.87(18) no
Mo4 O5 Mo5 . . 104.25(17) no
Mo5 O6 Na1 . 1_455 134.7(2) no
Mo8 O7 Na1 . . 132.7(2) no
Mo7 O8 Na1 . . 125.4(2) no
Mo4 O9 Mo6 . . 115.79(19) no
Mo4 O11 Na1 . . 135.4(2) no
Mo7 O12 Mo2 . . 116.82(19) no
Mo7 O13 Mo8 . . 108.25(18) no
Mo7 O13 Mo3 . . 109.90(16) no
Mo8 O13 Mo3 . . 104.23(16) no
Mo1 O15 Na1 . 1_455 127.9(2) no
Mo7 O16 Mo8 . . 93.00(14) no
Mo7 O16 Mo1 . . 104.48(15) no
Mo8 O16 Mo1 . . 99.60(14) no
Mo7 O16 Mo4 . . 91.49(14) no
Mo8 O16 Mo4 . . 161.79(18) no
Mo1 O16 Mo4 . . 96.33(13) no
Mo7 O16 Mo6 . . 163.60(18) no
Mo8 O16 Mo6 . . 86.10(13) no
Mo1 O16 Mo6 . . 91.80(13) no
Mo4 O16 Mo6 . . 84.64(12) no
Mo3 O17 Na1 . 1_455 131.6(2) no
Mo1 O18 Mo3 . . 92.63(14) no
Mo1 O18 Mo7 . . 104.92(15) no
Mo3 O18 Mo7 . . 98.48(14) no
Mo1 O18 Mo5 . . 91.14(13) no
Mo3 O18 Mo5 . . 162.99(18) no
Mo7 O18 Mo5 . . 96.56(14) no
Mo1 O18 Mo2 . . 163.01(18) no
Mo3 O18 Mo2 . . 85.99(12) no
Mo7 O18 Mo2 . . 92.02(13) no
Mo5 O18 Mo2 . . 85.58(12) no
Mo3 O19 La1 . . 153.4(2) no
Mo1 O20 Mo3 . . 108.90(17) no
Mo1 O20 Mo8 . . 109.12(16) no
Mo3 O20 Mo8 . . 103.65(15) no
Mo6 O21 Na1 . . 134.2(2) no
Mo1 O22 Mo6 . . 116.37(19) no
Mo1 O23 Mo5 . . 108.52(18) no
Mo1 O23 Mo4 . . 110.94(17) no
Mo5 O23 Mo4 . . 104.54(17) no
Mo5 O24 Mo2 . . 116.7(2) no
Mo8 O25 Mo6 . . 114.7(2) no
Mo3 O26 Mo2 . . 114.98(19) no
C19 O27 La1 . . 126.6(4) no
C16 O28 La1 . . 131.3(5) no
C12 O29 La1 . . 131.1(4) no
C21 O30 La1 . . 126.3(4) no
C8 O31 La1 . . 134.1(4) no
C18 O32 La1 . . 132.9(4) no
C13 O34 La1 . . 129.0(4) no
C19 N1 C10 . . 123.8(5) no
C19 N1 C4 . . 119.9(6) no
C10 N1 C4 . . 116.2(5) no
C16 N2 C2 . . 121.1(7) no
C16 N2 C1 . . 120.9(7) no
C2 N2 C1 . . 117.9(7) no
C21 N3 C17 . . 121.4(5) no
C21 N3 C15 . . 122.6(5) no
C17 N3 C15 . . 116.0(5) no
C18 N4 C20 . . 122.1(5) no
C18 N4 C9 . . 120.3(5) no
C20 N4 C9 . . 117.5(5) no
C13 N5 C14 . . 123.4(6) no
C13 N5 C6 . . 120.2(6) no
C14 N5 C6 . . 116.4(6) no
C12 N6 C5 . . 120.2(6) no
C12 N6 C7 . . 122.4(6) no
C5 N6 C7 . . 116.3(5) no
C8 N7 C3 . . 121.6(6) no
C8 N7 C11 . . 121.3(5) no
C3 N7 C11 . . 117.1(5) no
N2 C1 H1A . . 109.5 no
N2 C1 H1B . . 109.5 no
H1A C1 H1B . . 109.5 no
N2 C1 H1C . . 109.5 no
H1A C1 H1C . . 109.5 no
H1B C1 H1C . . 109.5 no
N2 C2 H2A . . 109.5 no
N2 C2 H2B . . 109.5 no
H2A C2 H2B . . 109.5 no
N2 C2 H2C . . 109.5 no
H2A C2 H2C . . 109.5 no
H2B C2 H2C . . 109.5 no
N7 C3 H3A . . 109.5 no
N7 C3 H3B . . 109.5 no
H3A C3 H3B . . 109.5 no
N7 C3 H3C . . 109.5 no
H3A C3 H3C . . 109.5 no
H3B C3 H3C . . 109.5 no
N1 C4 H4A . . 109.5 no
N1 C4 H4B . . 109.5 no
H4A C4 H4B . . 109.5 no
N1 C4 H4C . . 109.5 no
H4A C4 H4C . . 109.5 no
H4B C4 H4C . . 109.5 no
N6 C5 H5A . . 109.5 no
N6 C5 H5B . . 109.5 no
H5A C5 H5B . . 109.5 no
N6 C5 H5C . . 109.5 no
H5A C5 H5C . . 109.5 no
H5B C5 H5C . . 109.5 no
N5 C6 H6A . . 109.5 no
N5 C6 H6B . . 109.5 no
H6A C6 H6B . . 109.5 no
N5 C6 H6C . . 109.5 no
H6A C6 H6C . . 109.5 no
H6B C6 H6C . . 109.5 no
N6 C7 H7A . . 109.5 no
N6 C7 H7B . . 109.5 no
H7A C7 H7B . . 109.5 no
N6 C7 H7C . . 109.5 no
H7A C7 H7C . . 109.5 no
H7B C7 H7C . . 109.5 no
O31 C8 N7 . . 124.7(6) no
O31 C8 H8A . . 117.6 no
N7 C8 H8A . . 117.6 no
N4 C9 H9A . . 109.5 no
N4 C9 H9B . . 109.5 no
H9A C9 H9B . . 109.5 no
N4 C9 H9C . . 109.5 no
H9A C9 H9C . . 109.5 no
H9B C9 H9C . . 109.5 no
N1 C10 H10A . . 109.5 no
N1 C10 H10B . . 109.5 no
H10A C10 H10B . . 109.5 no
N1 C10 H10C . . 109.5 no
H10A C10 H10C . . 109.5 no
H10B C10 H10C . . 109.5 no
N7 C11 H11A . . 109.5 no
N7 C11 H11B . . 109.5 no
H11A C11 H11B . . 109.5 no
N7 C11 H11C . . 109.5 no
H11A C11 H11C . . 109.5 no
H11B C11 H11C . . 109.5 no
O29 C12 N6 . . 124.9(6) no
O29 C12 H12A . . 117.6 no
N6 C12 H12A . . 117.6 no
O34 C13 N5 . . 126.4(6) no
O34 C13 H13A . . 116.8 no
N5 C13 H13A . . 116.8 no
N5 C14 H14A . . 109.5 no
N5 C14 H14B . . 109.5 no
H14A C14 H14B . . 109.5 no
N5 C14 H14C . . 109.5 no
H14A C14 H14C . . 109.5 no
H14B C14 H14C . . 109.5 no
N3 C15 H15A . . 109.5 no
N3 C15 H15B . . 109.5 no
H15A C15 H15B . . 109.5 no
N3 C15 H15C . . 109.5 no
H15A C15 H15C . . 109.5 no
H15B C15 H15C . . 109.5 no
O28 C16 N2 . . 126.4(7) no
O28 C16 H16A . . 116.8 no
N2 C16 H16A . . 116.8 no
N3 C17 H17A . . 109.5 no
N3 C17 H17B . . 109.5 no
H17A C17 H17B . . 109.5 no
N3 C17 H17C . . 109.5 no
H17A C17 H17C . . 109.5 no
H17B C17 H17C . . 109.5 no
O32 C18 N4 . . 124.9(6) no
O32 C18 H18A . . 117.5 no
N4 C18 H18A . . 117.5 no
O27 C19 N1 . . 124.0(6) no
O27 C19 H19A . . 118.0 no
N1 C19 H19A . . 118.0 no
N4 C20 H20A . . 109.5 no
N4 C20 H20B . . 109.5 no
H20A C20 H20B . . 109.5 no
N4 C20 H20C . . 109.5 no
H20A C20 H20C . . 109.5 no
H20B C20 H20C . . 109.5 no
O30 C21 N3 . . 125.6(6) no
O30 C21 H21A . . 117.2 no
N3 C21 H21A . . 117.2 no

loop_
_geom_bond_atom_site_label_1
_geom_bond_atom_site_label_2
_geom_bond_site_symmetry_2
_geom_bond_distance
_geom_bond_publ_flag
La1 O32 . 2.474(4) yes
La1 O27 . 2.498(4) yes
La1 O30 . 2.519(4) yes
La1 O34 . 2.532(4) yes
La1 O29 . 2.557(4) yes
La1 O28 . 2.560(4) yes
La1 O31 . 2.569(4) yes
La1 O4 . 2.573(4) yes
La1 O19 . 2.618(4) yes
Mo1 O15 . 1.701(4) no
Mo1 O22 . 1.759(4) no
Mo1 O23 . 1.946(4) no
Mo1 O20 . 1.951(4) no
Mo1 O18 . 2.147(4) no
Mo1 O16 . 2.335(4) no
Mo1 Mo3 . 3.2057(7) no
Mo2 O3 . 1.700(4) no
Mo2 O1 . 1.715(4) no
Mo2 O24 . 1.936(4) no
Mo2 O26 . 1.942(4) no
Mo2 O12 . 2.261(4) no
Mo2 O18 . 2.435(4) no
Mo3 O17 . 1.698(4) no
Mo3 O19 . 1.728(4) no
Mo3 O26 . 1.877(4) no
Mo3 O20 . 1.989(4) no
Mo3 O18 . 2.284(4) no
Mo3 O13 . 2.315(4) no
Mo4 O10 . 1.692(4) no
Mo4 O11 . 1.705(4) no
Mo4 O9 . 1.899(4) no
Mo4 O5 . 2.018(4) no
Mo4 O23 . 2.286(4) no
Mo4 O16 . 2.352(4) no
Mo5 O2 . 1.703(4) no
Mo5 O6 . 1.715(4) no
Mo5 O24 . 1.894(4) no
Mo5 O23 . 2.027(4) no
Mo5 O5 . 2.302(4) no
Mo5 O18 . 2.364(4) no
Mo6 O14 . 1.702(4) no
Mo6 O21 . 1.716(4) no
Mo6 O9 . 1.918(4) no
Mo6 O25 . 1.932(4) no
Mo6 O22 . 2.272(4) no
Mo6 O16 . 2.449(4) no
Mo6 Mo8 . 3.2103(6) no
Mo7 O8 . 1.699(4) no
Mo7 O12 . 1.753(4) no
Mo7 O5 . 1.946(4) no
Mo7 O13 . 1.947(4) no
Mo7 O16 . 2.156(4) no
Mo7 O18 . 2.330(4) no
Mo7 Mo8 . 3.1957(7) no
Mo8 O7 . 1.700(4) no
Mo8 O4 . 1.714(4) no
Mo8 O25 . 1.881(4) no
Mo8 O13 . 1.997(4) no
Mo8 O16 . 2.249(4) no
Mo8 O20 . 2.338(4) no
Na1 O6 1_655 2.520(5) yes
Na1 O7 . 2.534(5) yes
Na1 O21 . 2.573(5) yes
Na1 O1 1_655 2.611(5) yes
Na1 O15 1_655 2.651(5) yes
Na1 O11 . 2.661(5) yes
Na1 O17 1_655 2.730(5) yes
Na1 O8 . 2.776(5) yes
O1 Na1 1_455 2.611(5) no
O6 Na1 1_455 2.520(5) no
O15 Na1 1_455 2.651(5) no
O17 Na1 1_455 2.730(5) no
O27 C19 . 1.255(7) no
O28 C16 . 1.230(8) no
O29 C12 . 1.244(7) no
O30 C21 . 1.257(7) no
O31 C8 . 1.240(7) no
O32 C18 . 1.251(7) no
O34 C13 . 1.249(7) no
N1 C19 . 1.313(8) no
N1 C10 . 1.449(8) no
N1 C4 . 1.450(8) no
N2 C16 . 1.303(9) no
N2 C2 . 1.464(11) no
N2 C1 . 1.467(10) no
N3 C21 . 1.295(7) no
N3 C17 . 1.456(7) no
N3 C15 . 1.458(8) no
N4 C18 . 1.311(8) no
N4 C20 . 1.444(8) no
N4 C9 . 1.455(8) no
N5 C13 . 1.293(8) no
N5 C14 . 1.447(8) no
N5 C6 . 1.461(8) no
N6 C12 . 1.308(8) no
N6 C5 . 1.448(8) no
N6 C7 . 1.467(8) no
N7 C8 . 1.314(8) no
N7 C3 . 1.437(9) no
N7 C11 . 1.458(8) no
C1 H1A . 0.9600 no
C1 H1B . 0.9600 no
C1 H1C . 0.9600 no
C2 H2A . 0.9600 no
C2 H2B . 0.9600 no
C2 H2C . 0.9600 no
C3 H3A . 0.9600 no
C3 H3B . 0.9600 no
C3 H3C . 0.9600 no
C4 H4A . 0.9600 no
C4 H4B . 0.9600 no
C4 H4C . 0.9600 no
C5 H5A . 0.9600 no
C5 H5B . 0.9600 no
C5 H5C . 0.9600 no
C6 H6A . 0.9600 no
C6 H6B . 0.9600 no
C6 H6C . 0.9600 no
C7 H7A . 0.9600 no
C7 H7B . 0.9600 no
C7 H7C . 0.9600 no
C8 H8A . 0.9300 no
C9 H9A . 0.9600 no
C9 H9B . 0.9600 no
C9 H9C . 0.9600 no
C10 H10A . 0.9600 no
C10 H10B . 0.9600 no
C10 H10C . 0.9600 no
C11 H11A . 0.9600 no
C11 H11B . 0.9600 no
C11 H11C . 0.9600 no
C12 H12A . 0.9300 no
C13 H13A . 0.9300 no
C14 H14A . 0.9600 no
C14 H14B . 0.9600 no
C14 H14C . 0.9600 no
C15 H15A . 0.9600 no
C15 H15B . 0.9600 no
C15 H15C . 0.9600 no
C16 H16A . 0.9300 no
C17 H17A . 0.9600 no
C17 H17B . 0.9600 no
C17 H17C . 0.9600 no
C18 H18A . 0.9300 no
C19 H19A . 0.9300 no
C20 H20A . 0.9600 no
C20 H20B . 0.9600 no
C20 H20C . 0.9600 no
C21 H21A . 0.9300 no
